data_2204874
loop_
_publ_author_name
'Tamil Selvi Pitchumony'
'Helen Stoeckli-Evans'

_publ_section_title
;[1,3-Bis(2-pyridylimino)isoindolinato-\k^3^<i>N</i>,<i>N</i>',<i>N</i>'']chloro(1,2-dicyanobenzene-\k<i>N</i>)(dimethyl
 sulfoxide-\k<i>S</i>)ruthenium(II)
;
_journal_issue 1
_journal_name_full 'Acta Crystallographica Section E'
_journal_page_first m69
_journal_page_last m71
_journal_paper_doi 10.1107/S1600536804031812
_journal_volume 61
_journal_year 2005
_chemical_formula_iupac '[Ru (C18 H12 N5) Cl (C8 H4 N2) (C2 H6 O S)]'
_chemical_formula_moiety 'C28 H22 Cl N7 O Ru S'
_chemical_formula_sum 'C28 H22 Cl N7 O Ru S'
_chemical_formula_weight 641.11
_chemical_name_systematic
;[1,3-Bis(2-pyridylimino)isoindolinato-\k^3^N,N',N'']chloro(1,2-dicyanobenzene-
\kN)(dimethyl
 sulfoxide-\kS)ruthenium(II)
;
_space_group_IT_number 14
_symmetry_cell_setting monoclinic
_symmetry_space_group_name_Hall '-P 2yn'
_symmetry_space_group_name_H-M 'P 1 21/n 1'
_atom_sites_solution_hydrogens geom
_atom_sites_solution_primary direct
_atom_sites_solution_secondary difmap
_audit_creation_method SHELXL-97
_cell_angle_alpha 90.00
_cell_angle_beta 94.538(4)
_cell_angle_gamma 90.00
_cell_formula_units_Z 4
_cell_length_a 11.5299(5)
_cell_length_b 12.9081(5)
_cell_length_c 17.4774(9)
_cell_measurement_reflns_used 40303
_cell_measurement_temperature 153(2)
_cell_measurement_theta_max 29.61
_cell_measurement_theta_min 1.77
_cell_volume 2593.0(2)
_computing_cell_refinement X-Area
_computing_data_collection 'X-Area (Stoe & Cie, 2004)'
_computing_data_reduction 'X-RED32 (Stoe & Cie, 2004)'
_computing_molecular_graphics 'PLATON  (Spek, 2003)'
_computing_publication_material SHELXL97
_computing_structure_refinement 'SHELXL97 (Sheldrick, 1997)'
_computing_structure_solution 'SHELXS97 (Sheldrick, 1990)'
_diffrn_ambient_temperature 153(2)
_diffrn_measured_fraction_theta_full 0.994
_diffrn_measured_fraction_theta_max 0.994
_diffrn_measurement_device '2-circle gonimometer'
_diffrn_measurement_device_type 'Stoe IPDS-II'
_diffrn_measurement_method \w
_diffrn_radiation_monochromator graphite
_diffrn_radiation_source 'fine-focus sealed tube'
_diffrn_radiation_type MoK\a
_diffrn_radiation_wavelength 0.71073
_diffrn_reflns_av_R_equivalents 0.0433
_diffrn_reflns_av_sigmaI/netI 0.0246
_diffrn_reflns_limit_h_max 15
_diffrn_reflns_limit_h_min -15
_diffrn_reflns_limit_k_max 17
_diffrn_reflns_limit_k_min -17
_diffrn_reflns_limit_l_max 24
_diffrn_reflns_limit_l_min -24
_diffrn_reflns_number 37823
_diffrn_reflns_theta_full 29.56
_diffrn_reflns_theta_max 29.56
_diffrn_reflns_theta_min 1.96
_diffrn_standards_decay_% 0
_diffrn_standards_interval_time 0
_diffrn_standards_number 0
_exptl_absorpt_coefficient_mu 0.826
_exptl_absorpt_correction_T_max 0.970
_exptl_absorpt_correction_T_min 0.728
_exptl_absorpt_correction_type multi-scan
_exptl_absorpt_process_details '(MULrefABS in PLATON; Spek, 2003)'
_exptl_crystal_colour dark_red
_exptl_crystal_density_diffrn 1.642
_exptl_crystal_density_meas ?
_exptl_crystal_density_method 'not measured'
_exptl_crystal_description block
_exptl_crystal_F_000 1296
_exptl_crystal_size_max 0.35
_exptl_crystal_size_mid 0.24
_exptl_crystal_size_min 0.10
_refine_diff_density_max 0.569
_refine_diff_density_min -0.984
_refine_ls_extinction_method none
_refine_ls_goodness_of_fit_ref 1.067
_refine_ls_hydrogen_treatment constr
_refine_ls_matrix_type full
_refine_ls_number_parameters 354
_refine_ls_number_reflns 7199
_refine_ls_number_restraints 0
_refine_ls_restrained_S_all 1.067
_refine_ls_R_factor_all 0.0485
_refine_ls_R_factor_gt 0.0406
_refine_ls_shift/su_max 0.001
_refine_ls_shift/su_mean <0.001
_refine_ls_structure_factor_coef Fsqd
_refine_ls_weighting_details 'calc w=1/[\s^2^(Fo^2^)+(0.0441P)^2^+3.0086P] where P=(Fo^2^+2Fc^2^)/3'
_refine_ls_weighting_scheme calc
_refine_ls_wR_factor_gt 0.0888
_refine_ls_wR_factor_ref 0.0942
_reflns_number_gt 6291
_reflns_number_total 7199
_reflns_threshold_expression I>2\s(I)
_cod_data_source_file cv6427.cif
_cod_data_source_block I
_cod_depositor_comments
;
The following automatic conversions were performed:

'_exptl_crystal_density_meas' value 'none' was changed to '?' - the
value is perceived as not measured.

Automatic conversion script
Id: cif_fix_values 3008 2015-01-20 13:52:24Z robertas 
;
_cod_original_sg_symbol_H-M 'P 21/n'
_cod_database_code 2204874
_cod_database_fobs_code 2204874

loop_
_symmetry_equiv_pos_as_xyz
'x, y, z'
'-x+1/2, y+1/2, -z+1/2'
'-x, -y, -z'
'x-1/2, -y-1/2, z-1/2'

loop_
_atom_site_aniso_label
_atom_site_aniso_U_11
_atom_site_aniso_U_22
_atom_site_aniso_U_33
_atom_site_aniso_U_12
_atom_site_aniso_U_13
_atom_site_aniso_U_23
Ru1 0.02190(10) 0.01820(10) 0.02810(10) 0.00070(10) 0.00560(10) -0.00010(10)
Cl1 0.0281(3) 0.0284(3) 0.0321(3) -0.0026(2) 0.0034(2) 0.0008(2)
S1 0.0312(3) 0.0272(3) 0.0319(3) 0.0035(2) 0.0014(2) 0.0007(2)
O1 0.0417(11) 0.0474(12) 0.0409(11) 0.0020(9) 0.0071(9) 0.0153(9)
N1 0.0269(9) 0.0178(9) 0.0347(10) 0.0017(7) 0.0051(8) 0.0010(7)
N2 0.0293(10) 0.0234(9) 0.0310(10) 0.0021(8) 0.0066(8) -0.0006(8)
N3 0.0237(9) 0.0210(8) 0.0288(10) -0.0011(7) 0.0082(7) -0.0020(7)
N4 0.0293(10) 0.0237(9) 0.0400(12) -0.0037(8) 0.0085(9) -0.0047(8)
N5 0.0265(9) 0.0187(8) 0.0311(10) 0.0037(7) 0.0042(7) -0.0017(7)
N6 0.0264(9) 0.0223(9) 0.0311(10) 0.0002(7) 0.0086(8) 0.0008(7)
N7 0.0534(16) 0.0373(14) 0.0590(17) 0.0007(12) 0.0092(13) -0.0076(12)
C1 0.0341(13) 0.0237(11) 0.0456(15) 0.0016(10) 0.0125(11) 0.0037(10)
C2 0.0348(13) 0.0226(11) 0.0514(16) -0.0005(10) 0.0089(11) 0.0045(11)
C3 0.0418(14) 0.0185(10) 0.0464(15) -0.0001(10) 0.0038(12) 0.0017(10)
C4 0.0433(14) 0.0222(11) 0.0378(14) 0.0015(10) 0.0085(11) -0.0029(10)
C5 0.0261(11) 0.0219(10) 0.0318(12) 0.0001(8) 0.0028(9) 0.0006(9)
C6 0.0216(10) 0.0270(11) 0.0266(11) 0.0022(8) 0.0017(8) -0.0009(9)
C7 0.0209(10) 0.0297(11) 0.0322(12) -0.0008(8) 0.0041(8) -0.0012(9)
C8 0.0269(11) 0.0318(12) 0.0351(13) -0.0007(9) 0.0058(9) -0.0038(10)
C9 0.0324(13) 0.0420(15) 0.0449(15) -0.0055(11) 0.0154(11) -0.0053(12)
C10 0.0384(15) 0.0395(15) 0.0595(19) -0.0136(12) 0.0246(14) -0.0040(14)
C11 0.0347(13) 0.0308(13) 0.0566(18) -0.0098(11) 0.0177(12) -0.0055(12)
C12 0.0229(10) 0.0297(12) 0.0360(13) -0.0033(9) 0.0063(9) -0.0031(10)
C13 0.0234(10) 0.0237(11) 0.0346(12) -0.0034(8) 0.0048(9) -0.0011(9)
C14 0.0279(11) 0.0233(10) 0.0329(12) 0.0007(9) 0.0043(9) -0.0014(9)
C15 0.0418(14) 0.0213(11) 0.0445(15) -0.0040(10) 0.0083(11) -0.0042(10)
C16 0.0467(15) 0.0224(11) 0.0474(16) 0.0041(10) 0.0103(13) -0.0047(11)
C17 0.0379(14) 0.0265(12) 0.0475(16) 0.0091(10) 0.0119(12) -0.0005(11)
C18 0.0311(12) 0.0245(11) 0.0429(14) 0.0040(9) 0.0084(10) -0.0012(10)
C19 0.0295(11) 0.0241(10) 0.0308(12) 0.0025(9) 0.0027(9) -0.0009(9)
C20 0.0252(11) 0.0290(11) 0.0289(11) 0.0012(9) 0.0042(9) 0.0020(9)
C21 0.0327(12) 0.0295(12) 0.0309(12) -0.0005(9) 0.0054(9) -0.0013(9)
C22 0.0383(14) 0.0338(13) 0.0370(14) -0.0072(11) 0.0055(11) 0.0036(11)
C23 0.0308(12) 0.0453(16) 0.0369(14) -0.0057(11) 0.0076(10) 0.0060(12)
C24 0.0261(11) 0.0441(15) 0.0297(12) 0.0049(10) 0.0060(9) 0.0009(11)
C25 0.0263(11) 0.0321(12) 0.0300(12) 0.0035(9) 0.0038(9) 0.0011(9)
C26 0.0325(13) 0.0355(13) 0.0382(14) 0.0043(10) 0.0071(10) -0.0033(11)
C27 0.0269(13) 0.067(2) 0.058(2) -0.0042(14) -0.0027(13) 0.0221(17)
C28 0.120(4) 0.055(2) 0.055(2) 0.035(2) -0.041(2) -0.0268(19)

loop_
_atom_site_label
_atom_site_fract_x
_atom_site_fract_y
_atom_site_fract_z
_atom_site_U_iso_or_equiv
_atom_site_thermal_displace_type
_atom_site_calc_flag
_atom_site_refinement_flags
_atom_site_occupancy
_atom_site_type_symbol
Ru1 0.465690(10) 0.337730(10) 0.270800(10) 0.02250(10) Uani . . 1.000 Ru
Cl1 0.33623(5) 0.35500(5) 0.15468(4) 0.0295(2) Uani . . 1.000 Cl
S1 0.58304(6) 0.32097(5) 0.37623(4) 0.0302(2) Uani . . 1.000 S
O1 0.56308(19) 0.23245(18) 0.42604(13) 0.0431(7) Uani . . 1.000 O
N1 0.48688(18) 0.17767(15) 0.25140(13) 0.0263(5) Uani . . 1.000 N
N2 0.63069(18) 0.19282(16) 0.15703(12) 0.0277(6) Uani . . 1.000 N
N3 0.59775(17) 0.36426(15) 0.20611(12) 0.0242(5) Uani . . 1.000 N
N4 0.62250(19) 0.54847(16) 0.22296(14) 0.0307(6) Uani . . 1.000 N
N5 0.45035(17) 0.49807(15) 0.28520(12) 0.0253(5) Uani . . 1.000 N
N6 0.32508(18) 0.30844(16) 0.33006(12) 0.0263(5) Uani . . 1.000 N
N7 0.1547(3) 0.4996(2) 0.47166(18) 0.0497(9) Uani . . 1.000 N
C1 0.4272(2) 0.1088(2) 0.29132(17) 0.0340(8) Uani . . 1.000 C
C2 0.4264(2) 0.0037(2) 0.28020(18) 0.0360(8) Uani . . 1.000 C
C3 0.4929(3) -0.03681(19) 0.22503(18) 0.0356(8) Uani . . 1.000 C
C4 0.5575(3) 0.0305(2) 0.18498(16) 0.0342(8) Uani . . 1.000 C
C5 0.5555(2) 0.13740(18) 0.19918(15) 0.0266(6) Uani . . 1.000 C
C6 0.6481(2) 0.29164(19) 0.16261(14) 0.0251(6) Uani . . 1.000 C
C7 0.7338(2) 0.34367(19) 0.11736(15) 0.0275(6) Uani . . 1.000 C
C8 0.8067(2) 0.3068(2) 0.06452(16) 0.0311(7) Uani . . 1.000 C
C9 0.8730(2) 0.3787(2) 0.02800(18) 0.0391(8) Uani . . 1.000 C
C10 0.8655(3) 0.4838(2) 0.0446(2) 0.0447(9) Uani . . 1.000 C
C11 0.7951(2) 0.5201(2) 0.09955(19) 0.0400(9) Uani . . 1.000 C
C12 0.7300(2) 0.4482(2) 0.13548(15) 0.0293(7) Uani . . 1.000 C
C13 0.6444(2) 0.45926(18) 0.19302(15) 0.0271(6) Uani . . 1.000 C
C14 0.5321(2) 0.56760(19) 0.26785(15) 0.0279(6) Uani . . 1.000 C
C15 0.5256(3) 0.6714(2) 0.29218(18) 0.0356(8) Uani . . 1.000 C
C16 0.4329(3) 0.7058(2) 0.32970(18) 0.0385(8) Uani . . 1.000 C
C17 0.3446(3) 0.6358(2) 0.34167(18) 0.0369(8) Uani . . 1.000 C
C18 0.3574(2) 0.5352(2) 0.31927(17) 0.0325(7) Uani . . 1.000 C
C19 0.2461(2) 0.28527(19) 0.36179(15) 0.0281(6) Uani . . 1.000 C
C20 0.1512(2) 0.2462(2) 0.40096(14) 0.0276(6) Uani . . 1.000 C
C21 0.1216(2) 0.1420(2) 0.39264(15) 0.0309(7) Uani . . 1.000 C
C22 0.0327(2) 0.1022(2) 0.43229(17) 0.0362(8) Uani . . 1.000 C
C23 -0.0274(2) 0.1650(2) 0.47970(17) 0.0374(8) Uani . . 1.000 C
C24 0.0020(2) 0.2682(2) 0.48905(15) 0.0331(7) Uani . . 1.000 C
C25 0.0911(2) 0.3093(2) 0.45012(15) 0.0294(7) Uani . . 1.000 C
C26 0.1262(2) 0.4152(2) 0.46225(17) 0.0352(8) Uani . . 1.000 C
C27 0.7337(3) 0.3138(3) 0.3576(2) 0.0510(10) Uani . . 1.000 C
C28 0.5871(5) 0.4324(3) 0.4360(2) 0.0792(16) Uani . . 1.000 C
H1 0.38220 0.13530 0.33010 0.0410 Uiso calc R 1.000 H
H2 0.38120 -0.04030 0.30970 0.0430 Uiso calc R 1.000 H
H3 0.49380 -0.10910 0.21510 0.0430 Uiso calc R 1.000 H
H4 0.60430 0.00430 0.14700 0.0410 Uiso calc R 1.000 H
H8 0.81140 0.23490 0.05360 0.0370 Uiso calc R 1.000 H
H9 0.92390 0.35580 -0.00870 0.0470 Uiso calc R 1.000 H
H10 0.90970 0.53180 0.01760 0.0540 Uiso calc R 1.000 H
H11 0.79190 0.59170 0.11190 0.0480 Uiso calc R 1.000 H
H15 0.58630 0.71820 0.28250 0.0430 Uiso calc R 1.000 H
H16 0.42910 0.77540 0.34700 0.0460 Uiso calc R 1.000 H
H17 0.27690 0.65730 0.36490 0.0440 Uiso calc R 1.000 H
H18 0.29670 0.48800 0.32820 0.0390 Uiso calc R 1.000 H
H21 0.16220 0.09860 0.35990 0.0370 Uiso calc R 1.000 H
H22 0.01270 0.03110 0.42700 0.0430 Uiso calc R 1.000 H
H23 -0.08920 0.13690 0.50600 0.0450 Uiso calc R 1.000 H
H24 -0.03890 0.31080 0.52210 0.0400 Uiso calc R 1.000 H
H27A 0.74650 0.25250 0.32630 0.0770 Uiso calc R 1.000 H
H27B 0.78160 0.30890 0.40640 0.0770 Uiso calc R 1.000 H
H27C 0.75520 0.37620 0.33010 0.0770 Uiso calc R 1.000 H
H28A 0.61700 0.49150 0.40830 0.1190 Uiso calc R 1.000 H
H28B 0.63820 0.41920 0.48250 0.1190 Uiso calc R 1.000 H
H28C 0.50850 0.44800 0.45020 0.1190 Uiso calc R 1.000 H

loop_
_atom_type_symbol
_atom_type_description
_atom_type_scat_dispersion_real
_atom_type_scat_dispersion_imag
_atom_type_scat_source
C C 0.0033 0.0016 'International Tables Vol C Tables 4.2.6.8 and 6.1.1.4'
H H 0.0000 0.0000 'International Tables Vol C Tables 4.2.6.8 and 6.1.1.4'
Cl Cl 0.1484 0.1585 'International Tables Vol C Tables 4.2.6.8 and 6.1.1.4'
N N 0.0061 0.0033 'International Tables Vol C Tables 4.2.6.8 and 6.1.1.4'
O O 0.0106 0.0060 'International Tables Vol C Tables 4.2.6.8 and 6.1.1.4'
Ru Ru -1.2594 0.8363 'International Tables Vol C Tables 4.2.6.8 and 6.1.1.4'
S S 0.1246 0.1234 'International Tables Vol C Tables 4.2.6.8 and 6.1.1.4'

loop_
_geom_angle_atom_site_label_1
_geom_angle_atom_site_label_2
_geom_angle_atom_site_label_3
_geom_angle
_geom_angle_publ_flag
Cl1 Ru1 S1 179.64(3) yes
Cl1 Ru1 N1 91.54(6) yes
Cl1 Ru1 N3 87.53(6) yes
Cl1 Ru1 N5 87.57(6) yes
Cl1 Ru1 N6 88.89(6) yes
S1 Ru1 N1 88.12(6) yes
S1 Ru1 N3 92.58(6) yes
S1 Ru1 N5 92.78(6) yes
S1 Ru1 N6 91.00(6) yes
N1 Ru1 N3 88.50(8) yes
N1 Ru1 N5 176.91(8) yes
N1 Ru1 N6 90.40(8) yes
N3 Ru1 N5 88.51(8) yes
N3 Ru1 N6 176.22(8) yes
N5 Ru1 N6 92.54(8) yes
Ru1 S1 O1 117.21(10) no
Ru1 S1 C27 113.05(12) no
Ru1 S1 C28 113.41(15) no
O1 S1 C27 105.50(15) no
O1 S1 C28 106.27(16) no
C27 S1 C28 99.7(2) no
Ru1 N1 C1 119.39(17) no
Ru1 N1 C5 124.31(16) no
C1 N1 C5 116.3(2) no
C5 N2 C6 124.8(2) no
Ru1 N3 C6 125.07(16) no
Ru1 N3 C13 125.24(16) no
C6 N3 C13 109.4(2) no
C13 N4 C14 124.7(2) no
Ru1 N5 C14 124.17(16) no
Ru1 N5 C18 118.68(16) no
C14 N5 C18 117.0(2) no
Ru1 N6 C19 175.4(2) no
N1 C1 C2 125.2(2) no
C1 C2 C3 118.4(2) no
C2 C3 C4 118.1(2) no
C3 C4 C5 121.0(3) no
N1 C5 N2 125.7(2) no
N1 C5 C4 121.0(2) no
N2 C5 C4 113.3(2) no
N2 C6 N3 130.5(2) no
N2 C6 C7 121.0(2) no
N3 C6 C7 108.6(2) no
C6 C7 C8 132.1(2) no
C6 C7 C12 106.6(2) no
C8 C7 C12 121.3(2) no
C7 C8 C9 117.6(2) no
C8 C9 C10 120.7(3) no
C9 C10 C11 121.5(3) no
C10 C11 C12 117.3(2) no
C7 C12 C11 121.6(2) no
C7 C12 C13 106.6(2) no
C11 C12 C13 131.8(2) no
N3 C13 N4 129.6(2) no
N3 C13 C12 108.8(2) no
N4 C13 C12 121.6(2) no
N4 C14 N5 125.6(2) no
N4 C14 C15 113.8(2) no
N5 C14 C15 120.6(2) no
C14 C15 C16 120.9(3) no
C15 C16 C17 118.0(3) no
C16 C17 C18 118.5(3) no
N5 C18 C17 124.7(2) no
N6 C19 C20 174.5(3) no
C19 C20 C21 118.8(2) no
C19 C20 C25 121.5(2) no
C21 C20 C25 119.7(2) no
C20 C21 C22 119.5(2) no
C21 C22 C23 120.6(2) no
C22 C23 C24 120.4(2) no
C23 C24 C25 119.8(2) no
C20 C25 C24 120.0(2) no
C20 C25 C26 119.7(2) no
C24 C25 C26 120.3(2) no
N7 C26 C25 179.6(3) no
N1 C1 H1 117.00 no
C2 C1 H1 117.00 no
C1 C2 H2 121.00 no
C3 C2 H2 121.00 no
C2 C3 H3 121.00 no
C4 C3 H3 121.00 no
C3 C4 H4 119.00 no
C5 C4 H4 119.00 no
C7 C8 H8 121.00 no
C9 C8 H8 121.00 no
C8 C9 H9 120.00 no
C10 C9 H9 120.00 no
C9 C10 H10 119.00 no
C11 C10 H10 119.00 no
C10 C11 H11 121.00 no
C12 C11 H11 121.00 no
C14 C15 H15 120.00 no
C16 C15 H15 119.00 no
C15 C16 H16 121.00 no
C17 C16 H16 121.00 no
C16 C17 H17 121.00 no
C18 C17 H17 121.00 no
N5 C18 H18 118.00 no
C17 C18 H18 118.00 no
C20 C21 H21 120.00 no
C22 C21 H21 120.00 no
C21 C22 H22 120.00 no
C23 C22 H22 120.00 no
C22 C23 H23 120.00 no
C24 C23 H23 120.00 no
C23 C24 H24 120.00 no
C25 C24 H24 120.00 no
S1 C27 H27A 109.00 no
S1 C27 H27B 109.00 no
S1 C27 H27C 109.00 no
H27A C27 H27B 110.00 no
H27A C27 H27C 110.00 no
H27B C27 H27C 109.00 no
S1 C28 H28A 109.00 no
S1 C28 H28B 109.00 no
S1 C28 H28C 109.00 no
H28A C28 H28B 109.00 no
H28A C28 H28C 109.00 no
H28B C28 H28C 109.00 no

loop_
_geom_bond_atom_site_label_1
_geom_bond_atom_site_label_2
_geom_bond_distance
_geom_bond_publ_flag
Ru1 Cl1 2.4325(7) yes
Ru1 S1 2.2087(7) yes
Ru1 N1 2.111(2) yes
Ru1 N3 1.997(2) yes
Ru1 N5 2.094(2) yes
Ru1 N6 2.027(2) yes
S1 O1 1.466(2) no
S1 C27 1.795(4) no
S1 C28 1.776(4) no
N1 C1 1.352(3) no
N1 C5 1.358(3) no
N2 C5 1.381(3) no
N2 C6 1.294(3) no
N3 C6 1.365(3) no
N3 C13 1.366(3) no
N4 C13 1.298(3) no
N4 C14 1.376(3) no
N5 C14 1.353(3) no
N5 C18 1.354(3) no
N6 C19 1.143(3) no
N7 C26 1.146(4) no
C1 C2 1.370(4) no
C2 C3 1.381(4) no
C3 C4 1.372(4) no
C4 C5 1.403(3) no
C6 C7 1.475(3) no
C7 C8 1.382(4) no
C7 C12 1.387(4) no
C8 C9 1.389(4) no
C9 C10 1.391(4) no
C10 C11 1.387(4) no
C11 C12 1.376(4) no
C12 C13 1.471(3) no
C14 C15 1.410(4) no
C15 C16 1.371(5) no
C16 C17 1.389(4) no
C17 C18 1.368(4) no
C19 C20 1.428(3) no
C20 C21 1.392(4) no
C20 C25 1.406(4) no
C21 C22 1.381(4) no
C22 C23 1.384(4) no
C23 C24 1.381(4) no
C24 C25 1.382(3) no
C25 C26 1.437(4) no
C1 H1 0.9500 no
C2 H2 0.9500 no
C3 H3 0.9500 no
C4 H4 0.9500 no
C8 H8 0.9500 no
C9 H9 0.9500 no
C10 H10 0.9500 no
C11 H11 0.9500 no
C15 H15 0.9500 no
C16 H16 0.9500 no
C17 H17 0.9500 no
C18 H18 0.9500 no
C21 H21 0.9500 no
C22 H22 0.9500 no
C23 H23 0.9500 no
C24 H24 0.9500 no
C27 H27A 0.9800 no
C27 H27B 0.9800 no
C27 H27C 0.9800 no
C28 H28A 0.9800 no
C28 H28B 0.9800 no
C28 H28C 0.9800 no

loop_
_geom_hbond_atom_site_label_D
_geom_hbond_atom_site_label_H
_geom_hbond_atom_site_label_A
_geom_hbond_site_symmetry_A
_geom_hbond_distance_DH
_geom_hbond_distance_HA
_geom_hbond_distance_DA
_geom_hbond_angle_DHA
C9 H9 O1 4_665 0.95 2.34 3.264(3) 165
C11 H11 O1 2_655 0.95 2.59 3.241(4) 126
C23 H23 Cl1 4_566 0.95 2.80 3.557(3) 137

loop_
_geom_torsion_atom_site_label_1
_geom_torsion_atom_site_label_2
_geom_torsion_atom_site_label_3
_geom_torsion_atom_site_label_4
_geom_torsion
_geom_torsion_publ_flag
N1 Ru1 S1 O1 -45.14(12) no
N1 Ru1 S1 C27 77.91(15) no
N1 Ru1 S1 C28 -169.60(19) no
N3 Ru1 S1 O1 -133.55(12) no
N3 Ru1 S1 C27 -10.51(15) no
N3 Ru1 S1 C28 101.99(19) no
N5 Ru1 S1 O1 137.82(12) no
N5 Ru1 S1 C27 -99.14(15) no
N5 Ru1 S1 C28 13.36(19) no
N6 Ru1 S1 O1 45.22(12) no
N6 Ru1 S1 C27 168.27(15) no
N6 Ru1 S1 C28 -79.23(19) no
Cl1 Ru1 N1 C1 -101.52(19) no
Cl1 Ru1 N1 C5 76.8(2) no
S1 Ru1 N1 C1 78.36(19) no
S1 Ru1 N1 C5 -103.4(2) no
N3 Ru1 N1 C1 171.0(2) no
N3 Ru1 N1 C5 -10.7(2) no
N6 Ru1 N1 C1 -12.6(2) no
N6 Ru1 N1 C5 165.7(2) no
Cl1 Ru1 N3 C6 -81.77(19) no
Cl1 Ru1 N3 C13 91.9(2) no
S1 Ru1 N3 C6 97.88(19) no
S1 Ru1 N3 C13 -88.5(2) no
N1 Ru1 N3 C6 9.8(2) no
N1 Ru1 N3 C13 -176.5(2) no
N5 Ru1 N3 C6 -169.4(2) no
N5 Ru1 N3 C13 4.2(2) no
Cl1 Ru1 N5 C14 -101.8(2) no
Cl1 Ru1 N5 C18 83.45(19) no
S1 Ru1 N5 C14 78.4(2) no
S1 Ru1 N5 C18 -96.45(19) no
N3 Ru1 N5 C14 -14.2(2) no
N3 Ru1 N5 C18 171.0(2) no
N6 Ru1 N5 C14 169.5(2) no
N6 Ru1 N5 C18 -5.3(2) no
C5 N1 C1 C2 -3.5(4) no
C1 N1 C5 N2 -174.4(2) no
Ru1 N1 C5 N2 7.3(4) no
Ru1 N1 C5 C4 -174.5(2) no
Ru1 N1 C1 C2 174.9(2) no
C1 N1 C5 C4 3.8(4) no
C6 N2 C5 C4 -176.8(2) no
C5 N2 C6 N3 -2.7(4) yes
C5 N2 C6 C7 177.5(2) no
C6 N2 C5 N1 1.5(4) yes
Ru1 N3 C6 C7 174.17(16) no
C13 N3 C6 N2 179.9(3) no
Ru1 N3 C6 N2 -5.6(4) no
Ru1 N3 C13 N4 6.5(4) no
Ru1 N3 C13 C12 -173.27(16) no
C6 N3 C13 N4 -179.1(3) no
C6 N3 C13 C12 1.2(3) no
C13 N3 C6 C7 -0.3(3) no
C14 N4 C13 N3 -10.0(4) yes
C14 N4 C13 C12 169.7(2) no
C13 N4 C14 C15 -178.8(3) no
C13 N4 C14 N5 -2.6(4) yes
C18 N5 C14 C15 6.7(4) no
Ru1 N5 C18 C17 170.6(2) no
C18 N5 C14 N4 -169.3(3) no
Ru1 N5 C14 C15 -168.1(2) no
Ru1 N5 C14 N4 15.9(4) no
C14 N5 C18 C17 -4.6(4) no
N1 C1 C2 C3 1.2(4) no
C1 C2 C3 C4 0.9(4) no
C2 C3 C4 C5 -0.5(5) no
C3 C4 C5 N1 -2.0(4) no
C3 C4 C5 N2 176.4(3) no
N2 C6 C7 C8 0.5(4) no
N2 C6 C7 C12 179.1(2) no
N3 C6 C7 C8 -179.3(3) no
N3 C6 C7 C12 -0.7(3) no
C8 C7 C12 C13 -179.9(2) no
C6 C7 C12 C11 -176.2(2) no
C6 C7 C8 C9 176.1(3) no
C12 C7 C8 C9 -2.3(4) no
C6 C7 C12 C13 1.4(3) no
C8 C7 C12 C11 2.6(4) no
C7 C8 C9 C10 0.0(4) no
C8 C9 C10 C11 2.1(5) no
C9 C10 C11 C12 -1.9(5) no
C10 C11 C12 C13 -177.3(3) no
C10 C11 C12 C7 -0.4(4) no
C11 C12 C13 N4 -4.2(4) no
C7 C12 C13 N3 -1.7(3) no
C7 C12 C13 N4 178.6(2) no
C11 C12 C13 N3 175.6(3) no
N5 C14 C15 C16 -4.1(4) no
N4 C14 C15 C16 172.4(3) no
C14 C15 C16 C17 -1.2(5) no
C15 C16 C17 C18 3.5(5) no
C16 C17 C18 N5 -0.6(5) no
C19 C20 C25 C26 -0.7(4) no
C19 C20 C25 C24 -178.0(2) no
C19 C20 C21 C22 177.7(2) no
C25 C20 C21 C22 0.6(4) no
C21 C20 C25 C24 -0.9(4) no
C21 C20 C25 C26 176.3(2) no
C20 C21 C22 C23 0.4(4) no
C21 C22 C23 C24 -1.1(4) no
C22 C23 C24 C25 0.8(4) no
C23 C24 C25 C20 0.2(4) no
C23 C24 C25 C26 -177.0(2) no
